data_7059474
loop_
_publ_author_name
'Zelenkov, Lev E.'
'Kuznetsov, Maxim L.'
'Andrusenko, Elena V.'
'Avdontceva, Margarita S.'
'Starova, Galina L.'
'Bokach, Nadezhda A.'
'Kukushkin, Vadim Yu.'

_publ_section_title
;
 Nickel(ii)-mediated cyanamide--pyrazole coupling highlights distinct
 reactivity of NCNR2 and NCR nitrile ligands
;
_journal_issue 17
_journal_name_full 'New Journal of Chemistry'
_journal_page_first 6979
_journal_page_last 6991
_journal_paper_doi 10.1039/D0NJ00704H
_journal_volume 44
_journal_year 2020
_chemical_formula_moiety 'C16 H32 N8 Ni O2, 2(C F3 O3 S)'
_chemical_formula_sum 'C18 H32 F6 N8 Ni O8 S2'
_chemical_formula_weight 725.34
_space_group_crystal_system triclinic
_space_group_IT_number 2
_space_group_name_Hall '-P 1'
_space_group_name_H-M_alt 'P -1'
_atom_sites_solution_hydrogens mixed
_atom_sites_solution_primary direct
_audit_creation_date 2019-10-29
_audit_creation_method
;
Olex2 1.2
(compiled 2018.05.29 svn.r3508 for OlexSys, GUI svn.r5506)
;
_audit_update_record
;
2019-10-29 deposited with the CCDC.	2020-04-06 downloaded from the CCDC.
;
_cell_angle_alpha 102.589(6)
_cell_angle_beta 108.164(6)
_cell_angle_gamma 96.805(5)
_cell_formula_units_Z 1
_cell_length_a 7.8741(5)
_cell_length_b 9.1095(6)
_cell_length_c 11.9118(7)
_cell_measurement_reflns_used 2833
_cell_measurement_temperature 100(2)
_cell_measurement_theta_max 75.7390
_cell_measurement_theta_min 5.0120
_cell_volume 776.15(9)
_computing_cell_refinement
;
CrysAlisPro, Agilent Technologies,
Version 1.171.36.32 (release 02-08-2013 CrysAlis171 .NET)
(compiled Aug  2 2013,16:46:58)
;
_computing_data_collection
;
CrysAlisPro, Agilent Technologies,
Version 1.171.36.32 (release 02-08-2013 CrysAlis171 .NET)
(compiled Aug  2 2013,16:46:58)
;
_computing_data_reduction
;
CrysAlisPro, Agilent Technologies,
Version 1.171.36.32 (release 02-08-2013 CrysAlis171 .NET)
(compiled Aug  2 2013,16:46:58)
;
_computing_molecular_graphics 'Olex2 (Dolomanov et al., 2009)'
_computing_publication_material 'Olex2 (Dolomanov et al., 2009)'
_computing_structure_refinement 'ShelXL (Sheldrick, 2015)'
_computing_structure_solution 'ShelXS (Sheldrick, 2008)'
_diffrn_ambient_temperature 100(2)
_diffrn_detector_area_resol_mean 10.3829
_diffrn_measured_fraction_theta_full 0.962
_diffrn_measured_fraction_theta_max 0.962
_diffrn_measurement_details
;
#__ type_ start__ end____ width___ exp.time_
  1 omega -102.00  -39.00   1.0000    1.0000
omega____ theta____ kappa____ phi______ frames
    -      -40.3787  -38.0000  -60.0000 63

#__ type_ start__ end____ width___ exp.time_
  2 omega  -34.00   24.00   1.0000    1.0000
omega____ theta____ kappa____ phi______ frames
    -      -40.3787   38.0000 -150.0000 58

#__ type_ start__ end____ width___ exp.time_
  3 omega  -61.00  -21.00   1.0000    1.0000
omega____ theta____ kappa____ phi______ frames
    -      -40.3787  -38.0000  -30.0000 40

#__ type_ start__ end____ width___ exp.time_
  4 omega  -43.00   36.00   1.0000    1.0000
omega____ theta____ kappa____ phi______ frames
    -      -40.3787   38.0000  120.0000 79

#__ type_ start__ end____ width___ exp.time_
  5 omega -130.00  -38.00   1.0000    1.0000
omega____ theta____ kappa____ phi______ frames
    -      -40.3787 -178.0000  150.0000 92

#__ type_ start__ end____ width___ exp.time_
  6 omega   36.00   75.00   1.0000    1.0000
omega____ theta____ kappa____ phi______ frames
    -       40.3787  -99.0000  120.0000 39

#__ type_ start__ end____ width___ exp.time_
  7 omega   62.00  112.00   1.0000    1.0000
omega____ theta____ kappa____ phi______ frames
    -      113.0000 -112.0000  -60.0000 50

#__ type_ start__ end____ width___ exp.time_
  8 omega  139.00  178.00   1.0000    1.0000
omega____ theta____ kappa____ phi______ frames
    -      113.0000   30.0000  120.0000 39

#__ type_ start__ end____ width___ exp.time_
  9 omega   64.00   90.00   1.0000    1.0000
omega____ theta____ kappa____ phi______ frames
    -      113.0000 -112.0000    0.0000 26

#__ type_ start__ end____ width___ exp.time_
 10 omega   82.00  114.00   1.0000    1.0000
omega____ theta____ kappa____ phi______ frames
    -      113.0000   30.0000  120.0000 32

#__ type_ start__ end____ width___ exp.time_
 11 omega   36.00   77.00   1.0000    1.0000
omega____ theta____ kappa____ phi______ frames
    -      113.0000  -30.0000  -30.0000 41

#__ type_ start__ end____ width___ exp.time_
 12 omega   65.00  112.00   1.0000    1.0000
omega____ theta____ kappa____ phi______ frames
    -      113.0000 -112.0000 -180.0000 47

#__ type_ start__ end____ width___ exp.time_
 13 omega   67.00   95.00   1.0000    1.0000
omega____ theta____ kappa____ phi______ frames
    -      113.0000  -95.0000 -150.0000 28

#__ type_ start__ end____ width___ exp.time_
 14 omega   43.00   96.00   1.0000    1.0000
omega____ theta____ kappa____ phi______ frames
    -      113.0000  -95.0000   90.0000 53

#__ type_ start__ end____ width___ exp.time_
 15 omega   48.00   89.00   1.0000    1.0000
omega____ theta____ kappa____ phi______ frames
    -      113.0000  -30.0000 -150.0000 41

#__ type_ start__ end____ width___ exp.time_
 16 omega   45.00   94.00   1.0000    1.0000
omega____ theta____ kappa____ phi______ frames
    -      113.0000  -45.0000  120.0000 49

#__ type_ start__ end____ width___ exp.time_
 17 omega   58.00  131.00   1.0000    1.0000
omega____ theta____ kappa____ phi______ frames
    -      113.0000  178.0000  150.0000 73

#__ type_ start__ end____ width___ exp.time_
 18 omega   45.00   77.00   1.0000    1.0000
omega____ theta____ kappa____ phi______ frames
    -      113.0000  -45.0000  -90.0000 32

#__ type_ start__ end____ width___ exp.time_
 19 omega  109.00  135.00   1.0000    1.0000
omega____ theta____ kappa____ phi______ frames
    -      113.0000  112.0000 -120.0000 26

#__ type_ start__ end____ width___ exp.time_
 20 omega  148.00  174.00   1.0000    1.0000
omega____ theta____ kappa____ phi______ frames
    -      113.0000  112.0000 -120.0000 26

#__ type_ start__ end____ width___ exp.time_
 21 omega  114.00  140.00   1.0000    1.0000
omega____ theta____ kappa____ phi______ frames
    -      113.0000  112.0000   30.0000 26

#__ type_ start__ end____ width___ exp.time_
 22 omega   59.00  115.00   1.0000    1.0000
omega____ theta____ kappa____ phi______ frames
    -      113.0000 -112.0000   30.0000 56

#__ type_ start__ end____ width___ exp.time_
 23 omega   35.00   71.00   1.0000    1.0000
omega____ theta____ kappa____ phi______ frames
    -      113.0000  -30.0000  -60.0000 36

#__ type_ start__ end____ width___ exp.time_
 24 omega   39.00   89.00   1.0000    1.0000
omega____ theta____ kappa____ phi______ frames
    -      113.0000  -45.0000 -180.0000 50

#__ type_ start__ end____ width___ exp.time_
 25 omega   89.00  164.00   1.0000    1.0000
omega____ theta____ kappa____ phi______ frames
    -      113.0000   30.0000 -150.0000 75
;
_diffrn_measurement_device_type 'SuperNova, Dual, Cu at zero, Atlas'
_diffrn_measurement_method '\w scans'
_diffrn_orient_matrix_UB_11 -0.1027598000
_diffrn_orient_matrix_UB_12 0.1324648000
_diffrn_orient_matrix_UB_13 -0.0139371000
_diffrn_orient_matrix_UB_21 0.1348814000
_diffrn_orient_matrix_UB_22 0.0691468000
_diffrn_orient_matrix_UB_23 -0.0536526000
_diffrn_orient_matrix_UB_31 -0.1242288000
_diffrn_orient_matrix_UB_32 -0.0946740000
_diffrn_orient_matrix_UB_33 -0.1300489000
_diffrn_radiation_monochromator mirror
_diffrn_radiation_type CuK\a
_diffrn_radiation_wavelength 1.54184
_diffrn_reflns_av_R_equivalents 0.0280
_diffrn_reflns_av_unetI/netI 0.0352
_diffrn_reflns_Laue_measured_fraction_full 0.962
_diffrn_reflns_Laue_measured_fraction_max 0.962
_diffrn_reflns_limit_h_max 9
_diffrn_reflns_limit_h_min -9
_diffrn_reflns_limit_k_max 11
_diffrn_reflns_limit_k_min -11
_diffrn_reflns_limit_l_max 14
_diffrn_reflns_limit_l_min -14
_diffrn_reflns_number 5217
_diffrn_reflns_point_group_measured_fraction_full 0.962
_diffrn_reflns_point_group_measured_fraction_max 0.962
_diffrn_reflns_theta_full 67.684
_diffrn_reflns_theta_max 69.994
_diffrn_reflns_theta_min 4.057
_diffrn_source 'SuperNova (Cu) X-ray Source'
_exptl_absorpt_coefficient_mu 2.982
_exptl_absorpt_correction_T_max 1.00000
_exptl_absorpt_correction_T_min 0.73902
_exptl_absorpt_correction_type multi-scan
_exptl_absorpt_process_details
;
CrysAlisPro, Agilent Technologies,
Version 1.171.36.32 (release 02-08-2013 CrysAlis171 .NET)
(compiled Aug  2 2013,16:46:58)
Empirical absorption correction using spherical harmonics,
 implemented in SCALE3 ABSPACK scaling algorithm.
;
_exptl_crystal_colour blue
_exptl_crystal_density_diffrn 1.552
_exptl_crystal_description tables
_exptl_crystal_F_000 374
_exptl_crystal_size_max 0.28
_exptl_crystal_size_mid 0.22
_exptl_crystal_size_min 0.16
_refine_diff_density_max 0.436
_refine_diff_density_min -0.426
_refine_diff_density_rms 0.064
_refine_ls_extinction_method none
_refine_ls_goodness_of_fit_ref 1.051
_refine_ls_hydrogen_treatment mixed
_refine_ls_matrix_type full
_refine_ls_number_parameters 208
_refine_ls_number_reflns 2842
_refine_ls_number_restraints 2
_refine_ls_restrained_S_all 1.051
_refine_ls_R_factor_all 0.0410
_refine_ls_R_factor_gt 0.0354
_refine_ls_shift/su_max 0.001
_refine_ls_shift/su_mean 0.000
_refine_ls_structure_factor_coef Fsqd
_refine_ls_weighting_details 'w=1/[\s^2^(Fo^2^)+(0.0470P)^2^+0.3518P] where P=(Fo^2^+2Fc^2^)/3'
_refine_ls_weighting_scheme calc
_refine_ls_wR_factor_gt 0.0881
_refine_ls_wR_factor_ref 0.0928
_reflns_Friedel_coverage 0.000
_reflns_number_gt 2499
_reflns_number_total 2842
_reflns_threshold_expression 'I > 2\s(I)'
_cod_data_source_file d0nj00704h2.cif
_cod_data_source_block eva789a
_cod_depositor_comments
;Adding full bibliography for 7059474--7059481.cif.

 Adding full bibliography for 7059474--7059481.cif.
;
_cod_database_code 7059474
_shelx_shelxl_version_number 2018/3
_chemical_oxdiff_formula 'ni1 h20  S2 N10  C20 f6 o6'
_shelx_space_group_comment
;
The symmetry employed for this shelxl refinement is uniquely defined
by the following loop, which should always be used as a source of
symmetry information in preference to the above space-group names.
They are only intended as comments.
;
_reflns_odcompleteness_completeness 96.30
_reflns_odcompleteness_iscentric 1
_reflns_odcompleteness_theta 72.42
_olex2_refinement_description
;
1. Fixed Uiso
 At 1.2 times of:
  All C(H) groups, All N(H) groups
 At 1.5 times of:
  All C(H,H,H) groups
2. Restrained distances
 H1A-O1
 0.85 with sigma of 0.02
 H1B-O1
 0.85 with sigma of 0.02
3.a Aromatic/amide H refined with riding coordinates:
 N4(H4), C5(H5)
3.b Idealised Me refined as rotating group:
 C7(H7A,H7B,H7C), C8(H8A,H8B,H8C), C3(H3A,H3B,H3C), C2(H2A,H2B,H2C)
;
_olex2_date_sample_data_collection 1454499227.21
_olex2_submission_special_instructions 'No special instructions were received'

loop_
_space_group_symop_operation_xyz
'x, y, z'
'-x, -y, -z'

loop_
_atom_site_label
_atom_site_type_symbol
_atom_site_fract_x
_atom_site_fract_y
_atom_site_fract_z
_atom_site_U_iso_or_equiv
_atom_site_adp_type
_atom_site_occupancy
_atom_site_site_symmetry_order
_atom_site_calc_flag
_atom_site_refinement_flags_posn
_atom_site_refinement_flags_adp
_atom_site_refinement_flags_occupancy
_atom_site_disorder_assembly
_atom_site_disorder_group
Ni1 Ni 0.000000 0.500000 0.000000 0.01248(14) Uani 1 2 d S T P . .
S1 S 0.62196(6) 0.82723(6) 0.23299(4) 0.01626(14) Uani 1 1 d . . . . .
O1 O 0.2708(2) 0.47352(17) 0.03374(13) 0.0181(3) Uani 1 1 d D . . . .
F1 F 0.94784(18) 0.79200(18) 0.35131(14) 0.0352(4) Uani 1 1 d . . . . .
F2 F 0.8104(2) 0.9026(3) 0.46589(14) 0.0652(7) Uani 1 1 d . . . . .
O3 O 0.7103(2) 0.9655(2) 0.21964(19) 0.0386(5) Uani 1 1 d . . . . .
O4 O 0.4634(2) 0.83697(17) 0.26802(14) 0.0217(3) Uani 1 1 d . . . . .
F3 F 0.7285(3) 0.6592(3) 0.3816(2) 0.0667(7) Uani 1 1 d . . . . .
N3 N 0.0390(2) 0.50428(19) 0.18215(15) 0.0158(4) Uani 1 1 d . . . . .
C9 C 0.7867(3) 0.7939(3) 0.3653(2) 0.0309(6) Uani 1 1 d . . . . .
N4 N 0.1930(2) 0.5930(2) 0.27230(15) 0.0167(4) Uani 1 1 d . . . . .
H4 H 0.272439 0.658126 0.259785 0.020 Uiso 1 1 calc R . . . .
O2 O 0.5971(2) 0.6912(2) 0.13586(17) 0.0401(5) Uani 1 1 d . . . . .
N1 N 0.0694(2) 0.73692(19) 0.05597(15) 0.0170(4) Uani 1 1 d . . . . .
N2 N 0.1671(2) 1.0185(2) 0.13676(16) 0.0192(4) Uani 1 1 d . . . . .
C1 C 0.1186(3) 0.8676(2) 0.09490(18) 0.0158(4) Uani 1 1 d . . . . .
C6 C 0.2100(3) 0.5697(2) 0.38249(19) 0.0195(4) Uani 1 1 d . . . . .
C5 C 0.0617(3) 0.4587(2) 0.3636(2) 0.0211(5) Uani 1 1 d . . . . .
H5 H 0.035495 0.415262 0.423491 0.025 Uiso 1 1 calc R . . . .
C7 C 0.3616(3) 0.6622(3) 0.4968(2) 0.0290(5) Uani 1 1 d . . . . .
H7A H 0.473835 0.682086 0.478481 0.043 Uiso 1 1 calc GR . . . .
H7B H 0.380757 0.605202 0.559125 0.043 Uiso 1 1 calc GR . . . .
H7C H 0.329659 0.760002 0.527711 0.043 Uiso 1 1 calc GR . . . .
C4 C -0.0431(3) 0.4224(2) 0.23846(19) 0.0180(4) Uani 1 1 d . . . . .
C8 C -0.2242(3) 0.3156(3) 0.1735(2) 0.0270(5) Uani 1 1 d . . . . .
H8A H -0.318247 0.362581 0.196900 0.040 Uiso 1 1 calc GR . . . .
H8B H -0.219501 0.218796 0.196426 0.040 Uiso 1 1 calc GR . . . .
H8C H -0.253659 0.295545 0.084648 0.040 Uiso 1 1 calc GR . . . .
C3 C 0.1842(3) 1.0848(3) 0.2650(2) 0.0292(5) Uani 1 1 d . . . . .
H3A H 0.083339 1.031599 0.282118 0.044 Uiso 1 1 calc GR . . . .
H3B H 0.180200 1.194160 0.278228 0.044 Uiso 1 1 calc GR . . . .
H3C H 0.300482 1.072775 0.319959 0.044 Uiso 1 1 calc GR . . . .
C2 C 0.2939(3) 1.0967(3) 0.0907(2) 0.0282(5) Uani 1 1 d . . . . .
H2A H 0.418807 1.089279 0.135359 0.042 Uiso 1 1 calc GR . . . .
H2B H 0.284832 1.205028 0.102917 0.042 Uiso 1 1 calc GR . . . .
H2C H 0.262795 1.048101 0.002998 0.042 Uiso 1 1 calc GR . . . .
H1A H 0.363(3) 0.544(3) 0.069(3) 0.039(8) Uiso 1 1 d D . . . .
H1B H 0.296(4) 0.419(3) -0.024(2) 0.034(8) Uiso 1 1 d D . . . .

loop_
_atom_site_aniso_label
_atom_site_aniso_U_11
_atom_site_aniso_U_22
_atom_site_aniso_U_33
_atom_site_aniso_U_23
_atom_site_aniso_U_13
_atom_site_aniso_U_12
Ni1 0.0137(2) 0.0107(2) 0.0128(2) 0.00238(18) 0.00547(18) 0.00074(18)
S1 0.0144(2) 0.0167(3) 0.0169(2) 0.00453(19) 0.00483(19) 0.00172(18)
O1 0.0157(7) 0.0186(8) 0.0188(7) 0.0013(6) 0.0074(6) 0.0024(6)
F1 0.0197(7) 0.0474(9) 0.0458(9) 0.0194(7) 0.0124(6) 0.0182(6)
F2 0.0373(9) 0.1243(19) 0.0189(8) -0.0044(9) 0.0021(7) 0.0253(11)
O3 0.0283(9) 0.0342(10) 0.0638(13) 0.0331(9) 0.0172(9) 0.0058(8)
O4 0.0170(7) 0.0223(8) 0.0257(8) 0.0049(6) 0.0079(6) 0.0051(6)
F3 0.0538(11) 0.0890(15) 0.1115(17) 0.0879(14) 0.0505(12) 0.0440(11)
N3 0.0187(8) 0.0141(8) 0.0144(8) 0.0028(6) 0.0072(7) 0.0008(7)
C9 0.0255(12) 0.0457(15) 0.0313(13) 0.0193(11) 0.0132(10) 0.0182(11)
N4 0.0158(8) 0.0176(8) 0.0154(8) 0.0029(7) 0.0059(7) 0.0008(7)
O2 0.0222(9) 0.0454(11) 0.0367(10) -0.0195(9) 0.0141(8) -0.0063(8)
N1 0.0206(9) 0.0141(9) 0.0161(8) 0.0034(7) 0.0071(7) 0.0018(7)
N2 0.0194(9) 0.0116(8) 0.0226(9) 0.0027(7) 0.0040(7) 0.0009(7)
C1 0.0142(9) 0.0182(11) 0.0158(9) 0.0056(8) 0.0052(8) 0.0047(8)
C6 0.0234(11) 0.0226(11) 0.0150(10) 0.0050(8) 0.0081(8) 0.0099(9)
C5 0.0319(12) 0.0201(10) 0.0190(10) 0.0090(8) 0.0149(9) 0.0100(9)
C7 0.0283(12) 0.0374(13) 0.0175(11) 0.0053(10) 0.0044(9) 0.0062(10)
C4 0.0259(11) 0.0136(9) 0.0203(10) 0.0048(8) 0.0148(9) 0.0058(8)
C8 0.0342(13) 0.0213(11) 0.0264(11) 0.0041(9) 0.0171(10) -0.0042(10)
C3 0.0293(12) 0.0188(11) 0.0309(12) -0.0059(9) 0.0076(10) 0.0037(9)
C2 0.0228(11) 0.0195(11) 0.0435(14) 0.0162(10) 0.0096(10) 0.0003(9)

loop_
_atom_type_symbol
_atom_type_description
_atom_type_scat_dispersion_real
_atom_type_scat_dispersion_imag
_atom_type_scat_source
C C 0.0181 0.0091 'International Tables Vol C Tables 4.2.6.8 and 6.1.1.4'
H H 0.0000 0.0000 'International Tables Vol C Tables 4.2.6.8 and 6.1.1.4'
N N 0.0311 0.0180 'International Tables Vol C Tables 4.2.6.8 and 6.1.1.4'
O O 0.0492 0.0322 'International Tables Vol C Tables 4.2.6.8 and 6.1.1.4'
F F 0.0727 0.0534 'International Tables Vol C Tables 4.2.6.8 and 6.1.1.4'
S S 0.3331 0.5567 'International Tables Vol C Tables 4.2.6.8 and 6.1.1.4'
Ni Ni -3.0029 0.5091 'International Tables Vol C Tables 4.2.6.8 and 6.1.1.4'

loop_
_geom_angle_atom_site_label_1
_geom_angle_atom_site_label_2
_geom_angle_atom_site_label_3
_geom_angle
_geom_angle_site_symmetry_1
_geom_angle_site_symmetry_3
_geom_angle_publ_flag
O1 Ni1 O1 180.0 . 2_565 ?
N3 Ni1 O1 88.09(6) . . ?
N3 Ni1 O1 91.91(6) . 2_565 ?
N3 Ni1 O1 88.09(6) 2_565 2_565 ?
N3 Ni1 O1 91.91(6) 2_565 . ?
N3 Ni1 N3 180.0 . 2_565 ?
N1 Ni1 O1 86.25(6) . 2_565 ?
N1 Ni1 O1 93.75(6) 2_565 2_565 ?
N1 Ni1 O1 86.25(6) 2_565 . ?
N1 Ni1 O1 93.75(6) . . ?
N1 Ni1 N3 87.90(7) 2_565 2_565 ?
N1 Ni1 N3 87.90(7) . . ?
N1 Ni1 N3 92.10(7) 2_565 . ?
N1 Ni1 N3 92.10(7) . 2_565 ?
N1 Ni1 N1 180.0 . 2_565 ?
O3 S1 O4 116.15(11) . . ?
O3 S1 C9 103.84(12) . . ?
O3 S1 O2 114.77(13) . . ?
O4 S1 C9 103.41(10) . . ?
O4 S1 O2 113.18(10) . . ?
O2 S1 C9 103.33(13) . . ?
Ni1 O1 H1A 125(2) . . ?
Ni1 O1 H1B 118(2) . . ?
H1A O1 H1B 103(3) . . ?
N4 N3 Ni1 119.18(13) . . ?
C4 N3 Ni1 135.02(14) . . ?
C4 N3 N4 105.17(16) . . ?
F1 C9 S1 111.27(17) . . ?
F1 C9 F3 108.1(2) . . ?
F2 C9 S1 110.71(18) . . ?
F2 C9 F1 108.3(2) . . ?
F2 C9 F3 108.1(2) . . ?
F3 C9 S1 110.27(18) . . ?
N3 N4 H4 123.8 . . ?
C6 N4 N3 112.35(17) . . ?
C6 N4 H4 123.8 . . ?
C1 N1 Ni1 174.64(16) . . ?
C1 N2 C3 116.54(19) . . ?
C1 N2 C2 117.34(19) . . ?
C2 N2 C3 116.82(18) . . ?
N1 C1 N2 177.2(2) . . ?
N4 C6 C5 106.21(18) . . ?
N4 C6 C7 121.9(2) . . ?
C5 C6 C7 131.8(2) . . ?
C6 C5 H5 126.8 . . ?
C6 C5 C4 106.33(19) . . ?
C4 C5 H5 126.8 . . ?
C6 C7 H7A 109.5 . . ?
C6 C7 H7B 109.5 . . ?
C6 C7 H7C 109.5 . . ?
H7A C7 H7B 109.5 . . ?
H7A C7 H7C 109.5 . . ?
H7B C7 H7C 109.5 . . ?
N3 C4 C5 109.92(19) . . ?
N3 C4 C8 122.82(19) . . ?
C5 C4 C8 127.2(2) . . ?
C4 C8 H8A 109.5 . . ?
C4 C8 H8B 109.5 . . ?
C4 C8 H8C 109.5 . . ?
H8A C8 H8B 109.5 . . ?
H8A C8 H8C 109.5 . . ?
H8B C8 H8C 109.5 . . ?
N2 C3 H3A 109.5 . . ?
N2 C3 H3B 109.5 . . ?
N2 C3 H3C 109.5 . . ?
H3A C3 H3B 109.5 . . ?
H3A C3 H3C 109.5 . . ?
H3B C3 H3C 109.5 . . ?
N2 C2 H2A 109.5 . . ?
N2 C2 H2B 109.5 . . ?
N2 C2 H2C 109.5 . . ?
H2A C2 H2B 109.5 . . ?
H2A C2 H2C 109.5 . . ?
H2B C2 H2C 109.5 . . ?

loop_
_geom_bond_atom_site_label_1
_geom_bond_atom_site_label_2
_geom_bond_distance
_geom_bond_site_symmetry_2
_geom_bond_publ_flag
Ni1 O1 2.0964(15) 2_565 ?
Ni1 O1 2.0964(15) . ?
Ni1 N3 2.0853(17) 2_565 ?
Ni1 N3 2.0853(17) . ?
Ni1 N1 2.0657(17) . ?
Ni1 N1 2.0657(17) 2_565 ?
S1 O3 1.4298(17) . ?
S1 O4 1.4410(16) . ?
S1 C9 1.813(2) . ?
S1 O2 1.4456(17) . ?
O1 H1A 0.839(17) . ?
O1 H1B 0.842(17) . ?
F1 C9 1.332(3) . ?
F2 C9 1.323(3) . ?
F3 C9 1.334(3) . ?
N3 N4 1.362(2) . ?
N3 C4 1.341(3) . ?
N4 H4 0.8800 . ?
N4 C6 1.343(3) . ?
N1 C1 1.149(3) . ?
N2 C1 1.320(3) . ?
N2 C3 1.472(3) . ?
N2 C2 1.466(3) . ?
C6 C5 1.377(3) . ?
C6 C7 1.496(3) . ?
C5 H5 0.9500 . ?
C5 C4 1.402(3) . ?
C7 H7A 0.9800 . ?
C7 H7B 0.9800 . ?
C7 H7C 0.9800 . ?
C4 C8 1.494(3) . ?
C8 H8A 0.9800 . ?
C8 H8B 0.9800 . ?
C8 H8C 0.9800 . ?
C3 H3A 0.9800 . ?
C3 H3B 0.9800 . ?
C3 H3C 0.9800 . ?
C2 H2A 0.9800 . ?
C2 H2B 0.9800 . ?
C2 H2C 0.9800 . ?

loop_
_geom_torsion_atom_site_label_1
_geom_torsion_atom_site_label_2
_geom_torsion_atom_site_label_3
_geom_torsion_atom_site_label_4
_geom_torsion
_geom_torsion_site_symmetry_1
_geom_torsion_site_symmetry_2
_geom_torsion_site_symmetry_3
_geom_torsion_site_symmetry_4
_geom_torsion_publ_flag
Ni1 N3 N4 C6 -172.30(14) . . . . ?
Ni1 N3 C4 C5 169.52(16) . . . . ?
Ni1 N3 C4 C8 -13.2(3) . . . . ?
O3 S1 C9 F1 -54.2(2) . . . . ?
O3 S1 C9 F2 66.3(2) . . . . ?
O3 S1 C9 F3 -174.16(19) . . . . ?
O4 S1 C9 F1 -175.86(17) . . . . ?
O4 S1 C9 F2 -55.4(2) . . . . ?
O4 S1 C9 F3 64.1(2) . . . . ?
N3 N4 C6 C5 1.0(2) . . . . ?
N3 N4 C6 C7 -175.6(2) . . . . ?
N4 N3 C4 C5 -0.9(2) . . . . ?
N4 N3 C4 C8 176.4(2) . . . . ?
N4 C6 C5 C4 -1.4(2) . . . . ?
O2 S1 C9 F1 66.0(2) . . . . ?
O2 S1 C9 F2 -173.62(19) . . . . ?
O2 S1 C9 F3 -54.0(2) . . . . ?
C6 C5 C4 N3 1.5(3) . . . . ?
C6 C5 C4 C8 -175.6(2) . . . . ?
C7 C6 C5 C4 174.7(2) . . . . ?
C4 N3 N4 C6 -0.1(2) . . . . ?
